data_4073168
loop_
_publ_author_name
'Li, Xiu-Ling'
'Dai, Feng-Rong'
'Zhang, Li-Yi'
'Zhu, Yue-Mei'
'Peng, Qi'
'Chen, Zhong-Ning'

_publ_section_title
;
 Sensitization of Lanthanide Luminescence in Heterotrinuclear PtLn2(Ln =
 Eu, Nd, Yb) Complexes with Terpyridyl-Functionalized Alkynyl by Energy
 Transfer from a Platinum(II) Alkynyl Chromophore
;
_journal_issue 18
_journal_name_full Organometallics
_journal_page_first 4483
_journal_paper_doi 10.1021/om070130h
_journal_volume 26
_journal_year 2007
_chemical_formula_sum 'C103.5 H66 Cl Eu2 F36 N6 O14.5 P2 Pt'
_chemical_formula_weight 2906.02
_chemical_name_systematic
; 
 ? 
;
_space_group_IT_number 2
_symmetry_cell_setting triclinic
_symmetry_space_group_name_Hall '-P 1'
_symmetry_space_group_name_H-M 'P -1'
_atom_sites_solution_hydrogens geom
_atom_sites_solution_primary direct
_atom_sites_solution_secondary difmap
_audit_creation_method SHELXL-97
_cell_angle_alpha 78.220(8)
_cell_angle_beta 77.680(6)
_cell_angle_gamma 85.220(8)
_cell_formula_units_Z 2
_cell_length_a 12.600(3)
_cell_length_b 22.070(5)
_cell_length_c 24.810(6)
_cell_measurement_reflns_used 11701
_cell_measurement_temperature 293(2)
_cell_measurement_theta_max 25.000
_cell_measurement_theta_min 2.0574
_cell_volume 6593(3)
_computing_cell_refinement 'Bruker XSCANS'
_computing_data_collection 'Bruker XSCANS'
_computing_data_reduction 'Bruker SHELXTL'
_computing_molecular_graphics 'Bruker SHELXTL'
_computing_publication_material 'Bruker SHELXTL'
_computing_structure_refinement 'SHELXL-97 (Sheldrick, 1997)'
_computing_structure_solution 'SHELXS-97 (Sheldrick, 1990)'
_diffrn_ambient_temperature 293(2)
_diffrn_measured_fraction_theta_full 0.980
_diffrn_measured_fraction_theta_max 0.980
_diffrn_measurement_device_type 'Bruker P4'
_diffrn_measurement_method '\w scans'
_diffrn_radiation_monochromator graphite
_diffrn_radiation_source 'fine-focus sealed tube'
_diffrn_radiation_type MoK\a
_diffrn_radiation_wavelength 0.71073
_diffrn_reflns_av_R_equivalents 0.0304
_diffrn_reflns_av_sigmaI/netI 0.0485
_diffrn_reflns_limit_h_max 14
_diffrn_reflns_limit_h_min -14
_diffrn_reflns_limit_k_max 26
_diffrn_reflns_limit_k_min -25
_diffrn_reflns_limit_l_max 25
_diffrn_reflns_limit_l_min -29
_diffrn_reflns_number 41146
_diffrn_reflns_theta_full 25.00
_diffrn_reflns_theta_max 25.00
_diffrn_reflns_theta_min 2.06
_diffrn_standards_decay_% none
_diffrn_standards_interval_count none
_diffrn_standards_interval_time none
_diffrn_standards_number none
_exptl_absorpt_coefficient_mu 2.147
_exptl_absorpt_correction_T_max 1.0000
_exptl_absorpt_correction_T_min 0.6487
_exptl_absorpt_correction_type multi-scan
_exptl_crystal_colour Red
_exptl_crystal_density_diffrn 1.464
_exptl_crystal_density_method 'not measured'
_exptl_crystal_description Prism
_exptl_crystal_F_000 2840
_exptl_crystal_size_max 0.48
_exptl_crystal_size_mid 0.43
_exptl_crystal_size_min 0.22
_refine_diff_density_max 1.889
_refine_diff_density_min -1.146
_refine_diff_density_rms 0.115
_refine_ls_extinction_coef 0.0009(2)
_refine_ls_extinction_expression Fc^*^=kFc[1+0.001xFc^2^\l^3^/sin(2\q)]^-1/4^
_refine_ls_extinction_method SHELXL
_refine_ls_goodness_of_fit_ref 1.100
_refine_ls_hydrogen_treatment constr
_refine_ls_matrix_type fullcycle
_refine_ls_number_parameters 1701
_refine_ls_number_reflns 22745
_refine_ls_number_restraints 709
_refine_ls_restrained_S_all 1.114
_refine_ls_R_factor_all 0.0967
_refine_ls_R_factor_gt 0.0711
_refine_ls_shift/su_max 0.024
_refine_ls_shift/su_mean 0.006
_refine_ls_structure_factor_coef Fsqd
_refine_ls_weighting_details 'calc w=1/[\s^2^(Fo^2^)+(0.1110P)^2^+12.9572P] where P=(Fo^2^+2Fc^2^)/3'
_refine_ls_weighting_scheme calc
_refine_ls_wR_factor_gt 0.1847
_refine_ls_wR_factor_ref 0.2189
_reflns_number_gt 16634
_reflns_number_total 22745
_reflns_threshold_expression >2sigma(I)
_cod_data_source_file om070130h-file003.cif
_cod_data_source_block compound_6
_cod_depositor_comments
;
The following automatic conversions were performed:

'_symmetry_cell_setting' value 'Triclinic' changed to 'triclinic'
according to /home/saulius/struct/CIF-dictionaries/cif_core.dic
dictionary named 'cif_core.dic' version 2.4.1 from
2010-06-29.

'_exptl_absorpt_correction_type' value 'Multi-scan'
changed to 'multi-scan' according to
/home/saulius/struct/CIF-dictionaries/cif_core.dic dictionary named
'cif_core.dic' version 2.4.1 from 2010-06-29.

Automatic conversion script
Id: cif_fix_values 1715 2011-07-08 13:25:40Z adriana 
;
_cod_original_sg_symbol_H-M P-1
_cod_original_formula_sum 'C103.50 H66 Cl Eu2 F36 N6 O14.50 P2 Pt'
_cod_database_code 4073168

loop_
_symmetry_equiv_pos_as_xyz
'x, y, z'
'-x, -y, -z'

loop_
_atom_site_label
_atom_site_type_symbol
_atom_site_fract_x
_atom_site_fract_y
_atom_site_fract_z
_atom_site_U_iso_or_equiv
_atom_site_adp_type
_atom_site_occupancy
_atom_site_symmetry_multiplicity
_atom_site_calc_flag
_atom_site_refinement_flags
_atom_site_disorder_assembly
_atom_site_disorder_group
Pt Pt 0.37302(3) 1.720610(15) 0.630629(13) 0.07301(16) Uani 1 1 d . . .
Eu1 Eu 0.59242(3) 1.716575(18) 0.039706(16) 0.06134(16) Uani 1 1 d . . .
Eu2 Eu 0.07385(5) 1.09208(3) 0.75552(2) 0.0697(2) Uani 0.8308(19) 1 d P A 1
Eu2' Eu 0.1337(3) 1.07480(13) 0.74743(11) 0.0727(12) Uani 0.1692(19) 1 d P A 2
P1 P 0.3469(2) 1.70601(11) 0.72667(9) 0.0781(6) Uani 1 1 d . . .
P2 P 0.4228(2) 1.82074(11) 0.61936(10) 0.0750(6) Uani 1 1 d . . .
O1 O 0.4439(5) 1.6767(3) 0.0100(3) 0.0813(17) Uani 1 1 d . . .
O2 O 0.4266(5) 1.7722(3) 0.0675(3) 0.0900(19) Uani 1 1 d . . .
O3 O 0.5610(5) 1.7837(3) -0.0457(3) 0.0812(17) Uani 1 1 d . . .
O4 O 0.7647(5) 1.7514(3) -0.0237(2) 0.0791(16) Uani 1 1 d . . .
O5 O 0.6642(5) 1.6391(3) -0.0155(3) 0.0738(15) Uani 1 1 d . . .
O6 O 0.7532(5) 1.6648(3) 0.0750(2) 0.0740(15) Uani 1 1 d . . .
O7 O 0.2681(7) 1.0653(4) 0.7392(3) 0.111(2) Uani 1 1 d . . .
O8 O 0.1230(7) 1.0063(4) 0.8301(3) 0.110(3) Uani 1 1 d . . .
O9 O -0.0830(7) 1.0472(3) 0.8154(3) 0.104(2) Uani 1 1 d . . .
O10 O 0.0664(6) 0.9920(3) 0.7293(3) 0.093(2) Uani 1 1 d . . .
O11 O -0.0504(7) 1.1809(4) 0.7597(4) 0.112(2) Uani 1 1 d . . .
O12 O -0.0565(7) 1.0953(4) 0.6964(4) 0.118(3) Uani 1 1 d . . .
N1 N 0.0925(7) 1.1388(4) 0.8375(3) 0.082(2) Uani 1 1 d . . .
N2 N 0.1686(6) 1.1945(3) 0.7304(3) 0.0728(18) Uani 1 1 d . . .
N3 N 0.1682(7) 1.1286(4) 0.6512(3) 0.085(2) Uani 1 1 d . . .
N4 N 0.6273(7) 1.8211(3) 0.0649(3) 0.0741(19) Uani 1 1 d . . .
N5 N 0.5660(6) 1.7203(3) 0.1445(3) 0.0656(16) Uani 1 1 d . . .
N6 N 0.5335(6) 1.6161(3) 0.1100(3) 0.0726(18) Uani 1 1 d . . .
C1 C 0.0586(9) 1.1102(5) 0.8911(4) 0.096(3) Uani 1 1 d . A .
H1 H 0.0273 1.0721 0.8969 0.115 Uiso 1 1 calc R . .
C2 C 0.0660(10) 1.1320(6) 0.9377(5) 0.105(4) Uani 1 1 d . . .
H2 H 0.0446 1.1088 0.9737 0.126 Uiso 1 1 calc R A .
C3 C 0.1066(10) 1.1901(6) 0.9291(5) 0.102(3) Uani 1 1 d . A .
H3 H 0.1108 1.2080 0.9594 0.123 Uiso 1 1 calc R . .
C4 C 0.1405(10) 1.2209(6) 0.8751(4) 0.100(3) Uani 1 1 d . . .
H4 H 0.1697 1.2596 0.8687 0.120 Uiso 1 1 calc R A .
C5 C 0.1318(7) 1.1950(4) 0.8299(4) 0.076(2) Uani 1 1 d . A .
C6 C 0.1668(7) 1.2271(4) 0.7700(4) 0.074(2) Uani 1 1 d . A .
C7 C 0.1901(9) 1.2896(5) 0.7577(4) 0.088(3) Uani 1 1 d . . .
H7 H 0.1852 1.3110 0.7869 0.105 Uiso 1 1 calc R A .
C8 C 0.2209(8) 1.3204(4) 0.7020(4) 0.082(3) Uani 1 1 d . A .
C9 C 0.2253(9) 1.2841(4) 0.6611(4) 0.086(3) Uani 1 1 d . . .
H9 H 0.2456 1.3022 0.6233 0.103 Uiso 1 1 calc R A .
C10 C 0.2003(8) 1.2226(4) 0.6753(4) 0.077(2) Uani 1 1 d . A .
C11 C 0.2053(11) 1.1832(5) 0.6332(4) 0.109(3) Uani 1 1 d U A .
C12 C 0.2569(15) 1.2029(7) 0.5780(6) 0.142(4) Uani 1 1 d U . .
H12 H 0.2943 1.2394 0.5662 0.170 Uiso 1 1 calc R A .
C13 C 0.2488(15) 1.1634(7) 0.5407(6) 0.151(4) Uani 1 1 d U A .
H13 H 0.2716 1.1773 0.5023 0.181 Uiso 1 1 calc R . .
C14 C 0.2095(15) 1.1070(7) 0.5589(6) 0.139(4) Uani 1 1 d U . .
H14 H 0.2104 1.0799 0.5347 0.167 Uiso 1 1 calc R A .
C15 C 0.1692(13) 1.0918(6) 0.6137(5) 0.126(4) Uani 1 1 d U A .
H15 H 0.1395 1.0531 0.6272 0.151 Uiso 1 1 calc R B 2
C16 C 0.2457(12) 1.3865(5) 0.6872(5) 0.117(3) Uani 1 1 d U . .
C17 C 0.2217(14) 1.4249(6) 0.7247(5) 0.132(4) Uani 1 1 d U A .
H17 H 0.1871 1.4087 0.7613 0.158 Uiso 1 1 calc R . .
C18 C 0.2462(14) 1.4875(6) 0.7114(5) 0.131(4) Uani 1 1 d U . .
H18 H 0.2267 1.5112 0.7392 0.157 Uiso 1 1 calc R A .
C19 C 0.2963(13) 1.5142(5) 0.6604(5) 0.121(3) Uani 1 1 d U A .
C20 C 0.3328(16) 1.4726(6) 0.6248(6) 0.153(4) Uani 1 1 d U . .
H20 H 0.3750 1.4877 0.5897 0.184 Uiso 1 1 calc R A .
C21 C 0.3109(15) 1.4109(6) 0.6377(6) 0.151(4) Uani 1 1 d U A .
H21 H 0.3410 1.3854 0.6123 0.181 Uiso 1 1 calc R . .
C22 C 0.3208(11) 1.5764(5) 0.6475(5) 0.098(3) Uani 1 1 d . . .
C23 C 0.3368(9) 1.6315(5) 0.6390(4) 0.090(3) Uani 1 1 d . A .
C24 C 0.6531(10) 1.8703(4) 0.0239(4) 0.089(3) Uani 1 1 d . . .
H24 H 0.6805 1.8634 -0.0123 0.107 Uiso 1 1 calc R . .
C25 C 0.6415(13) 1.9305(5) 0.0319(5) 0.118(4) Uani 1 1 d . . .
H25 H 0.6560 1.9635 0.0017 0.142 Uiso 1 1 calc R . .
C26 C 0.6069(16) 1.9404(5) 0.0871(5) 0.147(7) Uani 1 1 d . . .
H26 H 0.5976 1.9803 0.0948 0.176 Uiso 1 1 calc R . .
C27 C 0.5869(15) 1.8886(5) 0.1301(5) 0.132(6) Uani 1 1 d . . .
H27 H 0.5694 1.8936 0.1674 0.158 Uiso 1 1 calc R . .
C28 C 0.5929(9) 1.8304(4) 0.1180(4) 0.080(2) Uani 1 1 d . . .
C29 C 0.5667(8) 1.7739(4) 0.1631(3) 0.069(2) Uani 1 1 d . . .
C30 C 0.5455(9) 1.7780(4) 0.2190(4) 0.080(3) Uani 1 1 d . . .
H30 H 0.5494 1.8159 0.2291 0.096 Uiso 1 1 calc R . .
C31 C 0.5182(8) 1.7259(4) 0.2603(4) 0.077(2) Uani 1 1 d . . .
C32 C 0.5167(8) 1.6707(4) 0.2419(4) 0.076(2) Uani 1 1 d . . .
H32 H 0.4988 1.6344 0.2678 0.091 Uiso 1 1 calc R . .
C33 C 0.5417(8) 1.6695(4) 0.1850(4) 0.073(2) Uani 1 1 d . . .
C34 C 0.5390(8) 1.6098(4) 0.1640(4) 0.075(2) Uani 1 1 d . . .
C35 C 0.5375(13) 1.5535(5) 0.1986(5) 0.122(5) Uani 1 1 d . . .
H35 H 0.5432 1.5499 0.2359 0.146 Uiso 1 1 calc R . .
C36 C 0.5272(15) 1.5018(6) 0.1771(6) 0.143(6) Uani 1 1 d . . .
H36 H 0.5258 1.4630 0.2003 0.171 Uiso 1 1 calc R . .
C37 C 0.5192(12) 1.5067(5) 0.1230(5) 0.115(4) Uani 1 1 d . . .
H37 H 0.5119 1.4720 0.1085 0.138 Uiso 1 1 calc R . .
C38 C 0.5221(10) 1.5633(4) 0.0912(5) 0.092(3) Uani 1 1 d . . .
H38 H 0.5160 1.5671 0.0539 0.111 Uiso 1 1 calc R . .
C39 C 0.4893(11) 1.7294(5) 0.3214(4) 0.098(3) Uani 1 1 d U . .
C40 C 0.5039(12) 1.7774(5) 0.3419(4) 0.107(3) Uani 1 1 d U . .
H40 H 0.5296 1.8128 0.3167 0.129 Uiso 1 1 calc R . .
C41 C 0.4842(12) 1.7791(6) 0.3976(4) 0.113(3) Uani 1 1 d U . .
H41 H 0.4995 1.8146 0.4087 0.135 Uiso 1 1 calc R . .
C42 C 0.4425(12) 1.7300(6) 0.4380(4) 0.108(3) Uani 1 1 d U . .
C43 C 0.4133(15) 1.6840(7) 0.4176(5) 0.140(4) Uani 1 1 d U . .
H43 H 0.3761 1.6516 0.4425 0.168 Uiso 1 1 calc R . .
C44 C 0.4370(14) 1.6826(7) 0.3598(5) 0.133(3) Uani 1 1 d U . .
H44 H 0.4164 1.6490 0.3476 0.160 Uiso 1 1 calc R . .
C45 C 0.4210(11) 1.7294(5) 0.4977(4) 0.102(4) Uani 1 1 d . . .
C46 C 0.4049(10) 1.7271(5) 0.5468(4) 0.089(3) Uani 1 1 d . . .
C47 C 0.3048(10) 1.7738(5) 0.7583(4) 0.093(3) Uani 1 1 d . . .
H47A H 0.2291 1.7840 0.7565 0.112 Uiso 1 1 calc R . .
H47B H 0.3089 1.7627 0.7977 0.112 Uiso 1 1 calc R . .
C48 C 0.3674(11) 1.8308(5) 0.7331(4) 0.101(3) Uani 1 1 d . . .
H48A H 0.4439 1.8201 0.7323 0.121 Uiso 1 1 calc R . .
H48B H 0.3455 1.8605 0.7578 0.121 Uiso 1 1 calc R . .
C49 C 0.3548(10) 1.8625(4) 0.6743(4) 0.091(3) Uani 1 1 d . . .
H49A H 0.3837 1.9035 0.6662 0.109 Uiso 1 1 calc R . .
H49B H 0.2780 1.8675 0.6734 0.109 Uiso 1 1 calc R . .
C50 C 0.2435(10) 1.6535(5) 0.7673(4) 0.095(3) Uani 1 1 d . . .
C51 C 0.2526(14) 1.6163(6) 0.8179(5) 0.131(5) Uani 1 1 d . . .
H51 H 0.3167 1.6162 0.8308 0.157 Uiso 1 1 calc R . .
C52 C 0.1713(17) 1.5795(9) 0.8501(7) 0.165(8) Uani 1 1 d . . .
H52 H 0.1814 1.5525 0.8829 0.198 Uiso 1 1 calc R . .
C53 C 0.0734(18) 1.5837(10) 0.8321(8) 0.182(9) Uani 1 1 d . . .
H53 H 0.0160 1.5614 0.8555 0.218 Uiso 1 1 calc R . .
C54 C 0.0568(14) 1.6174(9) 0.7840(8) 0.158(6) Uani 1 1 d . . .
H54 H -0.0094 1.6178 0.7729 0.190 Uiso 1 1 calc R . .
C55 C 0.1458(11) 1.6538(7) 0.7489(7) 0.131(5) Uani 1 1 d . . .
H55 H 0.1380 1.6773 0.7142 0.157 Uiso 1 1 calc R . .
C56 C 0.4744(10) 1.6769(5) 0.7477(4) 0.093(3) Uani 1 1 d . . .
C57 C 0.5486(13) 1.6447(7) 0.7157(6) 0.134(5) Uani 1 1 d . . .
H57 H 0.5324 1.6367 0.6830 0.160 Uiso 1 1 calc R . .
C58 C 0.6496(15) 1.6226(9) 0.7294(8) 0.169(8) Uani 1 1 d . . .
H58 H 0.6988 1.5993 0.7075 0.203 Uiso 1 1 calc R . .
C59 C 0.6708(17) 1.6371(12) 0.7761(9) 0.191(10) Uani 1 1 d . . .
H59 H 0.7396 1.6261 0.7839 0.229 Uiso 1 1 calc R . .
C60 C 0.597(2) 1.6672(8) 0.8139(10) 0.184(9) Uani 1 1 d . . .
H60 H 0.6123 1.6733 0.8475 0.221 Uiso 1 1 calc R . .
C61 C 0.5007(15) 1.6874(6) 0.7967(7) 0.143(6) Uani 1 1 d . . .
H61 H 0.4500 1.7093 0.8194 0.172 Uiso 1 1 calc R . .
C62 C 0.5657(9) 1.8252(5) 0.6193(4) 0.086(3) Uani 1 1 d . . .
C63 C 0.6114(13) 1.8764(7) 0.6269(8) 0.142(6) Uani 1 1 d . . .
H63 H 0.5675 1.9122 0.6290 0.171 Uiso 1 1 calc R . .
C64 C 0.7162(14) 1.8783(10) 0.6316(10) 0.185(9) Uani 1 1 d . . .
H64 H 0.7411 1.9124 0.6412 0.222 Uiso 1 1 calc R . .
C65 C 0.7838(16) 1.8288(10) 0.6218(9) 0.170(7) Uani 1 1 d . . .
H65 H 0.8579 1.8314 0.6198 0.204 Uiso 1 1 calc R . .
C66 C 0.7450(14) 1.7743(8) 0.6147(7) 0.150(6) Uani 1 1 d . . .
H66 H 0.7900 1.7391 0.6114 0.180 Uiso 1 1 calc R . .
C67 C 0.6330(10) 1.7756(6) 0.6128(6) 0.112(4) Uani 1 1 d . . .
H67 H 0.6050 1.7405 0.6068 0.134 Uiso 1 1 calc R . .
C68 C 0.3981(13) 1.8730(6) 0.5557(5) 0.118(3) Uani 1 1 d U . .
C69 C 0.2992(16) 1.8790(8) 0.5453(7) 0.164(4) Uani 1 1 d U . .
H69 H 0.2429 1.8565 0.5694 0.197 Uiso 1 1 calc R . .
C70 C 0.2803(18) 1.9222(9) 0.4944(7) 0.174(5) Uani 1 1 d U . .
H70 H 0.2105 1.9295 0.4871 0.209 Uiso 1 1 calc R . .
C71 C 0.3600(17) 1.9493(8) 0.4605(7) 0.159(4) Uani 1 1 d U . .
H71 H 0.3455 1.9788 0.4301 0.191 Uiso 1 1 calc R . .
C72 C 0.4582(17) 1.9387(8) 0.4655(7) 0.157(4) Uani 1 1 d U . .
H72 H 0.5147 1.9545 0.4366 0.188 Uiso 1 1 calc R . .
C73 C 0.4794(15) 1.9029(7) 0.5154(6) 0.148(4) Uani 1 1 d U . .
H73 H 0.5501 1.8991 0.5216 0.178 Uiso 1 1 calc R . .
C74 C 0.3000(8) 1.6622(6) -0.0308(5) 0.120(4) Uani 1 1 d D . .
F1 F 0.3508(15) 1.6090(8) -0.0375(10) 0.164(6) Uani 0.50 1 d PDU C 1
F2 F 0.290(2) 1.6963(8) -0.0797(6) 0.164(6) Uani 0.50 1 d PDU C 1
F3 F 0.1991(11) 1.6486(13) -0.0076(9) 0.169(6) Uani 0.50 1 d PDU C 1
F1' F 0.2171(15) 1.6924(9) -0.0499(11) 0.165(6) Uani 0.50 1 d PDU C 2
F2' F 0.262(2) 1.6116(9) 0.0028(8) 0.178(7) Uani 0.50 1 d PDU C 2
F3' F 0.3686(12) 1.6427(10) -0.0723(7) 0.147(5) Uani 0.50 1 d PDU C 2
C75 C 0.3541(8) 1.6981(5) 0.0029(4) 0.086(3) Uani 1 1 d . C .
C76 C 0.2997(10) 1.7492(7) 0.0177(5) 0.114(4) Uani 1 1 d . . .
H76 H 0.2336 1.7614 0.0070 0.136 Uiso 1 1 calc R C .
C77 C 0.3410(10) 1.7839(6) 0.0488(5) 0.105(4) Uani 1 1 d . C .
C78 C 0.2842(10) 1.8474(7) 0.0630(5) 0.161(7) Uani 1 1 d D . .
F4 F 0.3001(15) 1.8507(10) 0.1129(6) 0.168(7) Uani 0.50 1 d PDU C 1
F5 F 0.1789(11) 1.8459(11) 0.0702(10) 0.196(7) Uani 0.50 1 d PDU C 1
F6 F 0.3208(17) 1.8974(8) 0.0273(9) 0.187(7) Uani 0.50 1 d PDU C 1
F4' F 0.2041(13) 1.8643(9) 0.0364(7) 0.163(6) Uani 0.50 1 d PDU C 2
F5' F 0.3580(15) 1.8893(8) 0.0401(10) 0.196(8) Uani 0.50 1 d PDU C 2
F6' F 0.2519(16) 1.8472(12) 0.1166(6) 0.185(7) Uani 0.50 1 d PDU C 2
C79 C 0.5412(13) 1.8343(6) -0.1360(5) 0.121(4) Uani 1 1 d . . .
F7 F 0.4551(8) 1.8046(4) -0.1329(4) 0.156(3) Uani 1 1 d . . .
F8 F 0.5127(9) 1.8892(4) -0.1237(4) 0.164(4) Uani 1 1 d . . .
F9 F 0.5965(9) 1.8448(6) -0.1882(3) 0.193(5) Uani 1 1 d . . .
C80 C 0.6157(9) 1.7987(4) -0.0946(4) 0.079(3) Uani 1 1 d . . .
C81 C 0.7224(10) 1.7897(5) -0.1126(4) 0.088(3) Uani 1 1 d . . .
H81 H 0.7512 1.7987 -0.1509 0.106 Uiso 1 1 calc R . .
C82 C 0.7922(8) 1.7672(4) -0.0754(4) 0.081(2) Uani 1 1 d . D .
C83 C 0.9143(11) 1.7614(5) -0.0973(4) 0.124(4) Uani 1 1 d D . .
F10 F 0.9751(13) 1.7705(11) -0.0628(7) 0.157(6) Uani 0.50 1 d PDU D 1
F11 F 0.9440(15) 1.7997(9) -0.1453(6) 0.165(7) Uani 0.50 1 d PDU D 1
F12 F 0.9406(16) 1.7052(7) -0.1070(10) 0.182(7) Uani 0.50 1 d PDU D 1
F10' F 0.9461(16) 1.7621(10) -0.1513(5) 0.170(7) Uani 0.50 1 d PDU D 2
F11' F 0.9589(14) 1.7114(9) -0.0709(8) 0.165(7) Uani 0.50 1 d PDU D 2
F12' F 0.9561(16) 1.8086(9) -0.0856(9) 0.178(7) Uani 0.50 1 d PDU D 2
C84 C 0.7524(8) 1.5602(4) -0.0610(5) 0.116(4) Uani 1 1 d D . .
F13 F 0.6621(11) 1.5457(9) -0.0733(8) 0.154(5) Uani 0.50 1 d PDU E 1
F14 F 0.8185(14) 1.5109(7) -0.0559(12) 0.154(6) Uani 0.50 1 d PDU E 1
F15 F 0.7967(14) 1.5960(8) -0.1093(5) 0.155(6) Uani 0.50 1 d PDU E 1
F13' F 0.8419(13) 1.5248(8) -0.0644(12) 0.162(6) Uani 0.50 1 d PDU E 2
F14' F 0.7455(17) 1.5888(8) -0.1118(5) 0.162(5) Uani 0.50 1 d PDU E 2
F15' F 0.6673(11) 1.5249(8) -0.0415(6) 0.148(6) Uani 0.50 1 d PDU E 2
C85 C 0.7419(8) 1.6003(4) -0.0162(4) 0.080(2) Uani 1 1 d . E .
C86 C 0.8210(8) 1.5909(5) 0.0166(4) 0.086(3) Uani 1 1 d . . .
H86 H 0.8765 1.5611 0.0102 0.103 Uiso 1 1 calc R E .
C87 C 0.8201(7) 1.6240(4) 0.0580(4) 0.075(2) Uani 1 1 d . E .
C88 C 0.9212(8) 1.6144(4) 0.0885(4) 0.113(4) Uani 1 1 d D . .
F16 F 0.9024(12) 1.6231(9) 0.1406(5) 0.133(5) Uani 0.50 1 d PDU E 1
F17 F 0.9880(13) 1.6589(7) 0.0602(6) 0.138(5) Uani 0.50 1 d PDU E 1
F18 F 0.9722(16) 1.5609(7) 0.0832(7) 0.138(5) Uani 0.50 1 d PDU E 1
F16' F 0.9920(15) 1.5731(7) 0.0686(7) 0.139(5) Uani 0.50 1 d PDU E 2
F17' F 0.8750(11) 1.5908(9) 0.1404(4) 0.149(6) Uani 0.50 1 d PDU E 2
F18' F 0.9712(13) 1.6651(7) 0.0863(7) 0.140(5) Uani 0.50 1 d PDU E 2
C89 C 0.4483(9) 1.0243(4) 0.7271(4) 0.098(3) Uani 1 1 d DU . .
F19 F 0.4621(16) 1.0526(9) 0.6737(5) 0.158(6) Uani 0.50 1 d PDU A 1
F20 F 0.4994(13) 0.9701(5) 0.7259(7) 0.128(4) Uani 0.50 1 d PDU A 1
F21 F 0.5052(14) 1.0582(7) 0.7481(8) 0.137(5) Uani 0.50 1 d PDU A 1
F19' F 0.5095(14) 0.9815(7) 0.7516(8) 0.148(5) Uani 0.50 1 d PDU A 2
F20' F 0.4873(14) 1.0785(6) 0.7244(8) 0.137(5) Uani 0.50 1 d PDU A 2
F21' F 0.4544(15) 1.0160(8) 0.6753(5) 0.139(5) Uani 0.50 1 d PDU A 2
C90 C 0.3320(10) 1.0223(5) 0.7571(5) 0.093(2) Uani 1 1 d U A .
C91 C 0.3044(10) 0.9759(5) 0.8070(5) 0.102(3) Uani 1 1 d U . .
H91 H 0.3578 0.9478 0.8187 0.122 Uiso 1 1 calc R A .
C92 C 0.1991(11) 0.9728(5) 0.8377(5) 0.106(3) Uani 1 1 d DU A .
C93 C 0.1804(9) 0.9217(5) 0.8898(5) 0.132(4) Uani 1 1 d DU . .
F22 F 0.0969(16) 0.9314(11) 0.9282(7) 0.189(7) Uani 0.50 1 d PDU A 1
F23 F 0.2686(13) 0.9097(11) 0.9115(9) 0.175(7) Uani 0.50 1 d PDU A 1
F24 F 0.1669(19) 0.8685(8) 0.8768(8) 0.183(7) Uani 0.50 1 d PDU A 1
F22' F 0.237(2) 0.8704(8) 0.8853(9) 0.198(8) Uani 0.50 1 d PDU A 2
F23' F 0.0777(12) 0.9076(11) 0.9084(9) 0.180(7) Uani 0.50 1 d PDU A 2
F24' F 0.198(2) 0.9457(10) 0.9311(7) 0.195(7) Uani 0.50 1 d PDU A 2
C94 C -0.2319(11) 0.9907(5) 0.8651(6) 0.153(5) Uani 1 1 d DU . .
F25 F -0.2763(18) 1.0252(9) 0.8996(8) 0.173(6) Uiso 0.50 1 d PDU A 1
F26 F -0.220(2) 0.9335(8) 0.8938(10) 0.205(7) Uiso 0.50 1 d PDU A 1
F27 F -0.3112(18) 0.9784(13) 0.8414(11) 0.213(7) Uiso 0.50 1 d PDU A 1
F25' F -0.2750(19) 0.9367(7) 0.8760(10) 0.180(6) Uiso 0.50 1 d PDU A 2
F26' F -0.3101(14) 1.0317(9) 0.8534(9) 0.161(5) Uiso 0.50 1 d PDU A 2
F27' F -0.2032(16) 1.0035(9) 0.9100(7) 0.147(5) Uiso 0.50 1 d PDU A 2
C95 C -0.1337(12) 1.0017(6) 0.8166(7) 0.136(4) Uani 1 1 d DU A .
C96 C -0.1044(12) 0.9545(6) 0.7840(7) 0.128(3) Uani 1 1 d U . .
H96 H -0.1503 0.9218 0.7900 0.153 Uiso 1 1 calc R A .
C97 C -0.0072(12) 0.9560(6) 0.7425(6) 0.116(3) Uani 1 1 d U A .
C98 C 0.0080(10) 0.9010(6) 0.7106(5) 0.122(4) Uani 1 1 d DU . .
F28 F 0.0789(13) 0.9143(8) 0.6625(6) 0.138(5) Uiso 0.50 1 d PDU A 1
F29 F -0.0857(12) 0.8909(10) 0.7009(9) 0.168(5) Uiso 0.50 1 d PDU A 1
F30 F 0.0418(16) 0.8476(7) 0.7366(9) 0.165(5) Uiso 0.50 1 d PDU A 1
F28' F -0.0728(13) 0.8632(8) 0.7302(8) 0.150(5) Uiso 0.50 1 d PDU A 2
F29' F 0.0943(13) 0.8673(9) 0.7201(9) 0.165(5) Uiso 0.50 1 d PDU A 2
F30' F 0.0048(18) 0.9233(9) 0.6582(6) 0.164(5) Uiso 0.50 1 d PDU A 2
C99 C -0.1837(15) 1.2620(8) 0.7644(8) 0.179(5) Uani 1 1 d DU . .
F31 F -0.123(2) 1.2908(13) 0.7863(13) 0.217(9) Uiso 0.50 1 d PDU A 1
F32 F -0.2820(17) 1.2517(13) 0.7954(11) 0.208(8) Uiso 0.50 1 d PDU A 1
F33 F -0.203(3) 1.2992(12) 0.7179(10) 0.223(9) Uiso 0.50 1 d PDU A 1
F31' F -0.272(2) 1.2878(14) 0.7480(15) 0.236(10) Uiso 0.50 1 d PDU A 2
F32' F -0.108(2) 1.3018(12) 0.7353(12) 0.215(9) Uiso 0.50 1 d PDU A 2
F33' F -0.177(2) 1.2599(13) 0.8176(8) 0.206(8) Uiso 0.50 1 d PDU A 2
C100 C -0.1353(14) 1.2018(8) 0.7446(8) 0.151(4) Uani 1 1 d DU A .
C101 C -0.1890(14) 1.1781(8) 0.7088(8) 0.154(4) Uani 1 1 d U . .
H101 H -0.2527 1.1974 0.6992 0.185 Uiso 1 1 calc R A .
C102 C -0.1434(13) 1.1243(8) 0.6881(8) 0.148(4) Uani 1 1 d U A .
C103 C -0.2022(11) 1.0898(7) 0.6513(6) 0.162(5) Uani 1 1 d DU . .
F34 F -0.1359(15) 1.0635(10) 0.6134(8) 0.175(6) Uiso 0.50 1 d PDU A 1
F35 F -0.2637(17) 1.1337(9) 0.6271(10) 0.199(6) Uiso 0.50 1 d PDU A 1
F36 F -0.2658(17) 1.0472(9) 0.6855(8) 0.188(6) Uiso 0.50 1 d PDU A 1
F34' F -0.3015(12) 1.1128(9) 0.6573(9) 0.178(6) Uiso 0.50 1 d PDU A 2
F35' F -0.2009(19) 1.0292(7) 0.6608(11) 0.194(6) Uiso 0.50 1 d PDU A 2
F36' F -0.1421(17) 1.1106(11) 0.6019(8) 0.198(6) Uiso 0.50 1 d PDU A 2
C01 C 0.399(3) 1.4018(14) 0.4506(15) 0.176(16) Uani 0.50 1 d PD . .
H10A H 0.4577 1.3753 0.4633 0.211 Uiso 0.50 1 calc PR . .
H10B H 0.4160 1.4099 0.4099 0.211 Uiso 0.50 1 calc PR . .
Cl1 Cl 0.400(2) 1.4646(13) 0.4699(12) 0.396(17) Uani 0.50 1 d PD . .
Cl2 Cl 0.2904(12) 1.3631(6) 0.4706(7) 0.239(7) Uani 0.50 1 d PD . .
O01 O 1.077(2) 1.7664(12) 0.6111(11) 0.313(11) Uani 1 1 d U . .
O02 O 0.037(2) 1.0548(14) 0.4678(13) 0.370(14) Uani 1 1 d U . .
O03 O -0.118(4) 1.468(2) 0.781(2) 0.32(2) Uani 0.50 1 d PU . .

loop_
_atom_site_aniso_label
_atom_site_aniso_U_11
_atom_site_aniso_U_22
_atom_site_aniso_U_33
_atom_site_aniso_U_23
_atom_site_aniso_U_13
_atom_site_aniso_U_12
Pt 0.1039(3) 0.0657(2) 0.0501(2) -0.01134(15) -0.01293(17) -0.01312(18)
Eu1 0.0733(3) 0.0621(2) 0.0515(2) -0.01698(18) -0.01609(18) 0.00512(18)
Eu2 0.0718(4) 0.0695(4) 0.0674(4) -0.0078(3) -0.0129(3) -0.0160(3)
Eu2' 0.090(3) 0.0667(17) 0.0638(17) -0.0076(13) -0.0175(15) -0.0246(15)
P1 0.1091(19) 0.0697(13) 0.0516(12) -0.0078(10) -0.0100(12) -0.0078(13)
P2 0.1016(18) 0.0664(13) 0.0586(12) -0.0071(10) -0.0211(12) -0.0102(12)
O1 0.082(4) 0.084(4) 0.087(4) -0.028(3) -0.028(3) 0.000(3)
O2 0.084(4) 0.107(5) 0.089(4) -0.046(4) -0.027(4) 0.028(4)
O3 0.098(5) 0.074(4) 0.069(4) -0.003(3) -0.028(3) 0.009(3)
O4 0.083(4) 0.088(4) 0.062(4) -0.009(3) -0.009(3) -0.004(3)
O5 0.075(4) 0.080(4) 0.076(4) -0.034(3) -0.025(3) 0.015(3)
O6 0.080(4) 0.082(4) 0.066(3) -0.020(3) -0.027(3) 0.011(3)
O7 0.109(6) 0.102(5) 0.097(5) 0.013(4) -0.002(4) 0.007(4)
O8 0.126(6) 0.105(5) 0.095(5) 0.010(4) -0.026(5) -0.040(5)
O9 0.135(6) 0.072(4) 0.097(5) -0.022(4) 0.006(4) -0.024(4)
O10 0.093(5) 0.083(4) 0.104(5) -0.019(4) -0.016(4) -0.017(4)
O11 0.096(5) 0.101(5) 0.148(7) -0.028(5) -0.042(5) -0.005(4)
O12 0.120(7) 0.119(6) 0.123(7) -0.022(5) -0.044(5) 0.006(5)
N1 0.096(6) 0.080(5) 0.071(5) -0.001(4) -0.023(4) -0.030(4)
N2 0.078(5) 0.067(4) 0.075(5) -0.011(4) -0.017(4) -0.011(3)
N3 0.111(6) 0.080(5) 0.069(5) -0.015(4) -0.025(4) -0.017(4)
N4 0.102(6) 0.066(4) 0.055(4) -0.016(3) -0.008(4) -0.012(4)
N5 0.072(4) 0.068(4) 0.053(4) -0.004(3) -0.013(3) 0.000(3)
N6 0.088(5) 0.060(4) 0.074(5) -0.016(3) -0.020(4) -0.007(3)
C1 0.114(8) 0.097(7) 0.075(6) -0.004(6) -0.011(6) -0.042(6)
C2 0.113(9) 0.133(10) 0.066(6) -0.003(6) -0.015(6) -0.037(7)
C3 0.111(9) 0.117(9) 0.083(7) -0.014(6) -0.026(6) -0.022(7)
C4 0.128(9) 0.103(8) 0.073(6) -0.003(6) -0.034(6) -0.031(7)
C5 0.074(6) 0.087(6) 0.069(5) -0.014(5) -0.016(4) -0.016(5)
C6 0.077(6) 0.074(5) 0.071(5) -0.008(4) -0.015(4) -0.020(4)
C7 0.110(8) 0.077(6) 0.080(6) -0.018(5) -0.016(6) -0.019(5)
C8 0.091(7) 0.069(5) 0.079(6) -0.008(5) -0.004(5) -0.016(5)
C9 0.109(8) 0.074(6) 0.069(6) -0.003(5) -0.009(5) -0.017(5)
C10 0.088(6) 0.066(5) 0.070(5) -0.006(4) -0.009(5) -0.006(4)
C11 0.153(9) 0.091(6) 0.068(5) -0.012(5) 0.020(6) -0.036(6)
C12 0.204(9) 0.116(7) 0.088(6) -0.026(5) 0.028(6) -0.040(7)
C13 0.223(9) 0.131(7) 0.084(6) -0.028(6) 0.021(7) -0.038(7)
C14 0.210(10) 0.120(7) 0.088(6) -0.037(6) 0.001(7) -0.046(7)
C15 0.192(10) 0.107(7) 0.083(6) -0.026(6) -0.015(7) -0.049(7)
C16 0.182(8) 0.084(5) 0.076(5) -0.011(5) 0.004(6) -0.050(6)
C17 0.202(9) 0.089(6) 0.085(6) -0.009(5) 0.018(6) -0.038(6)
C18 0.209(9) 0.085(5) 0.087(6) -0.020(5) 0.012(6) -0.037(6)
C19 0.199(9) 0.078(5) 0.079(5) -0.017(5) 0.005(6) -0.047(6)
C20 0.236(9) 0.097(6) 0.101(6) -0.014(5) 0.035(7) -0.056(7)
C21 0.230(9) 0.097(6) 0.101(6) -0.016(5) 0.033(7) -0.052(7)
C22 0.139(10) 0.076(6) 0.081(7) -0.024(5) -0.012(6) -0.029(6)
C23 0.118(8) 0.091(7) 0.054(5) -0.016(5) 0.003(5) -0.021(6)
C24 0.139(9) 0.067(5) 0.061(5) -0.017(4) -0.012(5) -0.014(6)
C25 0.188(14) 0.083(7) 0.082(7) -0.007(6) -0.020(8) -0.036(8)
C26 0.29(2) 0.073(7) 0.078(7) -0.025(6) -0.014(10) -0.048(10)
C27 0.264(18) 0.067(6) 0.066(6) -0.021(5) -0.028(9) -0.014(8)
C28 0.112(7) 0.064(5) 0.064(5) -0.016(4) -0.018(5) 0.001(5)
C29 0.093(6) 0.060(4) 0.058(5) -0.020(4) -0.015(4) -0.004(4)
C30 0.118(8) 0.070(5) 0.057(5) -0.020(4) -0.019(5) -0.007(5)
C31 0.097(7) 0.084(6) 0.054(5) -0.019(4) -0.021(4) 0.006(5)
C32 0.099(7) 0.070(5) 0.056(5) -0.002(4) -0.019(4) -0.001(5)
C33 0.084(6) 0.068(5) 0.069(5) -0.011(4) -0.026(4) 0.009(4)
C34 0.096(7) 0.059(5) 0.065(5) -0.004(4) -0.016(5) 0.002(4)
C35 0.204(15) 0.079(7) 0.076(7) -0.014(6) -0.017(8) -0.003(8)
C36 0.229(18) 0.069(7) 0.110(10) -0.011(7) 0.004(11) -0.009(9)
C37 0.185(13) 0.069(6) 0.095(8) -0.023(6) -0.022(8) -0.025(7)
C38 0.124(9) 0.075(6) 0.079(6) -0.026(5) -0.008(6) -0.010(6)
C39 0.155(7) 0.097(5) 0.045(4) -0.012(4) -0.025(5) -0.021(5)
C40 0.178(8) 0.088(5) 0.056(4) -0.013(4) -0.021(5) -0.012(6)
C41 0.186(8) 0.094(6) 0.060(5) -0.020(4) -0.019(5) -0.020(6)
C42 0.178(8) 0.105(6) 0.049(4) -0.023(4) -0.021(5) -0.030(6)
C43 0.212(9) 0.133(7) 0.068(5) -0.020(5) 0.001(6) -0.048(7)
C44 0.207(8) 0.127(7) 0.068(5) -0.028(5) -0.009(6) -0.047(7)
C45 0.149(11) 0.098(7) 0.065(6) -0.020(5) -0.021(6) -0.023(7)
C46 0.128(9) 0.080(6) 0.057(5) -0.006(5) -0.016(5) -0.016(6)
C47 0.133(9) 0.084(6) 0.063(5) -0.022(5) -0.014(6) 0.004(6)
C48 0.154(11) 0.075(6) 0.080(7) -0.025(5) -0.029(7) -0.005(6)
C49 0.128(9) 0.065(5) 0.080(6) -0.016(5) -0.022(6) 0.004(5)
C50 0.115(9) 0.093(7) 0.067(6) -0.012(5) 0.009(6) -0.018(6)
C51 0.205(16) 0.110(9) 0.070(7) -0.003(7) -0.007(8) -0.051(10)
C52 0.201(19) 0.166(15) 0.099(10) -0.003(10) 0.035(11) -0.065(15)
C53 0.177(18) 0.183(18) 0.138(15) -0.008(13) 0.064(14) -0.050(15)
C54 0.125(12) 0.164(15) 0.168(17) -0.014(13) 0.001(11) -0.031(11)
C55 0.106(10) 0.133(11) 0.135(12) 0.000(9) 0.000(8) -0.028(8)
C56 0.122(9) 0.082(6) 0.073(6) 0.006(5) -0.034(6) 0.003(6)
C57 0.148(13) 0.142(12) 0.089(8) 0.004(8) -0.015(8) 0.033(10)
C58 0.158(16) 0.198(18) 0.125(13) 0.007(12) -0.030(11) 0.059(13)
C59 0.147(16) 0.25(3) 0.168(19) 0.020(18) -0.075(15) -0.008(15)
C60 0.25(3) 0.149(15) 0.20(2) -0.056(14) -0.135(19) 0.039(15)
C61 0.206(17) 0.104(9) 0.154(13) -0.044(9) -0.100(13) 0.019(10)
C62 0.096(7) 0.080(6) 0.078(6) -0.011(5) -0.013(5) -0.003(5)
C63 0.137(12) 0.103(9) 0.212(18) -0.052(10) -0.066(12) -0.015(8)
C64 0.121(14) 0.201(19) 0.27(3) -0.096(18) -0.059(15) -0.043(13)
C65 0.129(14) 0.187(18) 0.20(2) -0.054(16) -0.018(13) -0.048(13)
C66 0.131(13) 0.145(13) 0.163(15) -0.026(12) -0.009(11) -0.003(10)
C67 0.101(9) 0.108(9) 0.126(10) -0.020(8) -0.021(7) -0.014(7)
C68 0.173(9) 0.110(6) 0.082(6) 0.020(5) -0.070(6) -0.047(6)
C69 0.196(10) 0.170(8) 0.119(7) 0.033(7) -0.070(7) -0.025(8)
C70 0.205(10) 0.183(9) 0.129(8) 0.035(7) -0.079(7) -0.016(8)
C71 0.207(10) 0.149(8) 0.118(7) 0.039(7) -0.078(7) -0.031(8)
C72 0.201(10) 0.146(8) 0.115(7) 0.038(6) -0.060(7) -0.048(8)
C73 0.191(9) 0.139(7) 0.104(7) 0.039(6) -0.051(7) -0.047(7)
C74 0.097(9) 0.171(14) 0.104(9) -0.036(9) -0.037(7) -0.010(9)
F1 0.149(12) 0.195(14) 0.182(15) -0.099(12) -0.041(11) -0.019(11)
F2 0.177(14) 0.219(14) 0.125(11) -0.065(11) -0.058(10) -0.027(11)
F3 0.114(11) 0.239(16) 0.180(13) -0.066(12) -0.036(10) -0.061(11)
F1' 0.126(12) 0.221(14) 0.180(14) -0.057(12) -0.078(11) -0.016(11)
F2' 0.167(14) 0.203(14) 0.190(14) -0.067(12) -0.046(11) -0.062(12)
F3' 0.139(11) 0.218(15) 0.118(10) -0.093(11) -0.041(9) -0.012(10)
C75 0.069(6) 0.117(8) 0.080(6) -0.031(6) -0.023(5) 0.000(5)
C76 0.081(7) 0.162(12) 0.114(9) -0.055(9) -0.042(7) 0.031(7)
C77 0.092(8) 0.135(10) 0.088(7) -0.043(7) -0.014(6) 0.035(7)
C78 0.124(14) 0.164(16) 0.21(2) -0.059(15) -0.058(14) 0.054(12)
F4 0.169(15) 0.202(13) 0.155(12) -0.120(11) -0.039(11) 0.096(11)
F5 0.165(13) 0.215(13) 0.211(16) -0.089(13) -0.032(12) 0.086(11)
F6 0.224(15) 0.131(11) 0.193(13) -0.029(10) -0.047(13) 0.073(11)
F4' 0.160(12) 0.161(11) 0.160(13) -0.053(10) -0.035(11) 0.094(10)
F5' 0.235(18) 0.120(11) 0.223(17) -0.038(12) -0.047(15) 0.063(12)
F6' 0.166(14) 0.212(13) 0.172(12) -0.085(11) -0.018(10) 0.095(11)
C79 0.167(13) 0.104(9) 0.090(8) 0.012(7) -0.047(9) -0.012(9)
F7 0.180(8) 0.171(8) 0.142(7) -0.007(6) -0.101(6) -0.033(6)
F8 0.223(10) 0.096(5) 0.194(9) -0.002(5) -0.122(8) 0.022(6)
F9 0.216(10) 0.258(12) 0.080(5) 0.032(6) -0.047(6) 0.021(9)
C80 0.119(8) 0.070(5) 0.055(5) -0.003(4) -0.039(5) -0.007(5)
C81 0.118(8) 0.084(6) 0.062(5) -0.009(5) -0.017(5) -0.010(6)
C82 0.091(7) 0.070(5) 0.078(6) -0.018(5) -0.003(5) -0.002(5)
C83 0.123(11) 0.128(11) 0.115(11) -0.026(9) -0.006(9) -0.012(9)
F10 0.109(9) 0.217(16) 0.128(10) 0.008(12) -0.029(8) -0.005(11)
F11 0.114(9) 0.213(16) 0.116(10) 0.028(11) 0.037(9) -0.005(10)
F12 0.142(11) 0.204(14) 0.157(14) -0.024(12) 0.030(11) 0.047(11)
F10' 0.139(10) 0.221(16) 0.102(9) -0.008(10) 0.048(9) 0.021(11)
F11' 0.118(10) 0.206(13) 0.126(12) 0.019(12) 0.007(9) 0.050(10)
F12' 0.122(10) 0.221(16) 0.170(13) -0.006(13) -0.004(10) -0.040(11)
C84 0.132(11) 0.111(9) 0.126(11) -0.060(8) -0.047(9) 0.024(8)
F13 0.153(10) 0.205(12) 0.156(13) -0.113(11) -0.075(9) 0.016(9)
F14 0.172(12) 0.126(9) 0.203(13) -0.109(10) -0.075(10) 0.055(9)
F15 0.187(15) 0.215(13) 0.100(8) -0.093(9) -0.073(9) 0.051(11)
F13' 0.164(11) 0.146(10) 0.198(13) -0.107(10) -0.049(11) 0.077(10)
F14' 0.201(14) 0.212(12) 0.112(9) -0.088(9) -0.089(9) 0.056(10)
F15' 0.149(11) 0.181(13) 0.163(14) -0.126(11) -0.049(10) -0.010(9)
C85 0.096(7) 0.074(5) 0.076(6) -0.028(5) -0.020(5) 0.001(5)
C86 0.075(6) 0.087(6) 0.100(7) -0.034(6) -0.024(5) 0.022(5)
C87 0.071(5) 0.092(6) 0.060(5) -0.009(5) -0.018(4) 0.003(5)
C88 0.088(8) 0.142(11) 0.103(9) -0.015(8) -0.029(7) 0.032(8)
F16 0.118(9) 0.213(13) 0.103(7) -0.088(8) -0.063(6) 0.043(9)
F17 0.112(9) 0.201(12) 0.115(11) -0.061(10) -0.023(8) -0.017(9)
F18 0.120(10) 0.179(11) 0.118(9) -0.037(9) -0.050(8) 0.069(9)
F16' 0.104(9) 0.188(12) 0.127(10) -0.042(10) -0.041(8) 0.067(9)
F17' 0.127(10) 0.239(16) 0.095(8) -0.040(9) -0.069(7) 0.051(11)
F18' 0.119(9) 0.187(11) 0.144(11) -0.082(9) -0.051(8) 0.009(8)
C89 0.124(7) 0.082(6) 0.089(6) -0.022(5) -0.015(6) -0.002(6)
F19 0.148(10) 0.154(12) 0.144(10) -0.015(10) 0.017(9) -0.004(9)
F20 0.128(9) 0.109(8) 0.143(10) -0.046(7) -0.008(8) 0.018(7)
F21 0.130(9) 0.133(9) 0.161(11) -0.044(9) -0.034(8) -0.031(8)
F19' 0.127(9) 0.133(9) 0.169(12) 0.001(9) -0.029(8) 0.010(8)
F20' 0.122(9) 0.120(9) 0.160(11) -0.026(9) 0.000(8) -0.032(8)
F21' 0.159(9) 0.131(10) 0.122(9) -0.049(8) 0.013(8) -0.013(9)
C90 0.108(6) 0.076(5) 0.099(6) -0.027(4) -0.022(5) 0.002(5)
C91 0.115(6) 0.083(5) 0.103(6) -0.011(5) -0.020(5) 0.003(5)
C92 0.123(7) 0.081(5) 0.106(6) -0.006(5) -0.017(6) -0.004(5)
C93 0.141(7) 0.117(6) 0.126(7) -0.001(6) -0.025(6) 0.001(6)
F22 0.186(12) 0.212(13) 0.110(10) 0.045(10) 0.026(10) -0.005(11)
F23 0.151(12) 0.191(14) 0.144(11) 0.046(10) -0.032(9) 0.021(10)
F24 0.153(13) 0.185(12) 0.174(12) 0.031(10) -0.012(10) -0.012(11)
F22' 0.168(13) 0.189(13) 0.181(12) 0.055(11) -0.018(11) 0.047(11)
F23' 0.174(12) 0.177(13) 0.141(11) 0.028(10) 0.021(9) -0.024(10)
F24' 0.200(14) 0.220(14) 0.127(10) 0.035(10) -0.015(11) -0.012(12)
C94 0.173(10) 0.095(7) 0.187(11) -0.038(7) 0.003(8) -0.067(7)
C95 0.141(8) 0.098(6) 0.158(9) -0.045(6) 0.023(7) -0.037(6)
C96 0.134(7) 0.092(6) 0.150(8) -0.038(6) 0.012(6) -0.027(6)
C97 0.130(7) 0.091(6) 0.125(7) -0.031(6) -0.006(6) -0.019(6)
C98 0.128(8) 0.105(7) 0.130(9) -0.017(7) -0.016(7) -0.021(7)
C99 0.161(8) 0.174(8) 0.196(9) -0.027(7) -0.037(7) 0.004(7)
C100 0.130(8) 0.146(8) 0.195(9) -0.053(7) -0.058(7) 0.004(7)
C101 0.125(8) 0.158(9) 0.202(10) -0.052(8) -0.064(7) 0.001(7)
C102 0.109(7) 0.160(9) 0.193(10) -0.046(8) -0.061(7) -0.006(7)
C103 0.117(9) 0.187(11) 0.190(12) -0.022(10) -0.072(8) 0.013(8)
C01 0.21(4) 0.16(3) 0.13(3) -0.06(2) 0.01(3) 0.05(3)
Cl1 0.41(3) 0.40(3) 0.39(3) -0.25(3) 0.10(2) -0.11(3)
Cl2 0.216(13) 0.148(9) 0.299(18) -0.022(10) 0.041(12) 0.000(8)
O01 0.296(13) 0.319(14) 0.324(14) -0.053(9) -0.076(9) 0.001(9)
O02 0.363(16) 0.370(16) 0.372(16) -0.062(10) -0.072(10) -0.009(10)
O03 0.32(2) 0.33(2) 0.33(2) -0.069(11) -0.072(11) -0.016(10)

loop_
_atom_type_symbol
_atom_type_description
_atom_type_scat_dispersion_real
_atom_type_scat_dispersion_imag
_atom_type_scat_source
C C 0.0033 0.0016 'International Tables Vol C Tables 4.2.6.8 and 6.1.1.4'
H H 0.0000 0.0000 'International Tables Vol C Tables 4.2.6.8 and 6.1.1.4'
N N 0.0061 0.0033 'International Tables Vol C Tables 4.2.6.8 and 6.1.1.4'
O O 0.0106 0.0060 'International Tables Vol C Tables 4.2.6.8 and 6.1.1.4'
F F 0.0171 0.0103 'International Tables Vol C Tables 4.2.6.8 and 6.1.1.4'
P P 0.1023 0.0942 'International Tables Vol C Tables 4.2.6.8 and 6.1.1.4'
Cl Cl 0.1484 0.1585 'International Tables Vol C Tables 4.2.6.8 and 6.1.1.4'
Eu Eu -0.1578 3.6682 'International Tables Vol C Tables 4.2.6.8 and 6.1.1.4'
Pt Pt -1.7033 8.3905 'International Tables Vol C Tables 4.2.6.8 and 6.1.1.4'

loop_
_geom_angle_atom_site_label_1
_geom_angle_atom_site_label_2
_geom_angle_atom_site_label_3
_geom_angle
C46 Pt C23 88.7(4)
C46 Pt P2 90.2(3)
C23 Pt P2 177.2(3)
C46 Pt P1 175.1(3)
C23 Pt P1 88.4(3)
P2 Pt P1 92.51(9)
O2 Eu1 O5 140.0(2)
O2 Eu1 O3 75.3(2)
O5 Eu1 O3 88.0(2)
O2 Eu1 O1 69.6(2)
O5 Eu1 O1 70.8(2)
O3 Eu1 O1 71.5(2)
O2 Eu1 O4 131.0(2)
O5 Eu1 O4 70.9(2)
O3 Eu1 O4 68.3(2)
O1 Eu1 O4 124.4(2)
O2 Eu1 O6 142.3(2)
O5 Eu1 O6 72.39(19)
O3 Eu1 O6 135.9(2)
O1 Eu1 O6 132.1(2)
O4 Eu1 O6 68.0(2)
O2 Eu1 N5 70.9(2)
O5 Eu1 N5 133.9(2)
O3 Eu1 N5 138.2(2)
O1 Eu1 N5 116.8(2)
O4 Eu1 N5 118.8(2)
O6 Eu1 N5 71.4(2)
O2 Eu1 N6 93.9(3)
O5 Eu1 N6 78.5(2)
O3 Eu1 N6 144.0(2)
O1 Eu1 N6 72.5(2)
O4 Eu1 N6 134.5(2)
O6 Eu1 N6 71.1(2)
N5 Eu1 N6 63.3(2)
O2 Eu1 N4 68.6(3)
O5 Eu1 N4 145.5(2)
O3 Eu1 N4 82.3(2)
O1 Eu1 N4 134.9(2)
O4 Eu1 N4 74.8(2)
O6 Eu1 N4 92.1(2)
N5 Eu1 N4 62.9(2)
N6 Eu1 N4 126.2(2)
O9 Eu2 O11 78.3(3)
O9 Eu2 O12 74.3(3)
O11 Eu2 O12 68.3(3)
O9 Eu2 O7 135.6(3)
O11 Eu2 O7 140.7(3)
O12 Eu2 O7 130.6(3)
O9 Eu2 O10 75.1(2)
O11 Eu2 O10 133.8(3)
O12 Eu2 O10 68.4(3)
O7 Eu2 O10 82.1(3)
O9 Eu2 O8 68.9(3)
O11 Eu2 O8 132.1(3)
O12 Eu2 O8 129.7(3)
O7 Eu2 O8 67.7(3)
O10 Eu2 O8 69.8(3)
O9 Eu2 N1 85.5(3)
O11 Eu2 N1 71.5(3)
O12 Eu2 N1 137.7(3)
O7 Eu2 N1 89.5(3)
O10 Eu2 N1 141.3(2)
O8 Eu2 N1 72.1(3)
O9 Eu2 N2 139.1(2)
O11 Eu2 N2 66.7(3)
O12 Eu2 N2 109.3(3)
O7 Eu2 N2 74.1(3)
O10 Eu2 N2 145.3(3)
O8 Eu2 N2 121.0(2)
N1 Eu2 N2 64.3(2)
O9 Eu2 N3 144.4(3)
O11 Eu2 N3 95.4(3)
O12 Eu2 N3 70.9(3)
O7 Eu2 N3 67.9(3)
O10 Eu2 N3 85.3(2)
O8 Eu2 N3 131.3(3)
N1 Eu2 N3 126.1(2)
N2 Eu2 N3 62.6(2)
O7 Eu2' O10 109.4(4)
O7 Eu2' O8 87.3(4)
O10 Eu2' O8 77.6(3)
O7 Eu2' N3 85.6(4)
O10 Eu2' N3 94.7(3)
O8 Eu2' N3 167.1(4)
O7 Eu2' N2 85.1(3)
O10 Eu2' N2 153.6(3)
O8 Eu2' N2 126.3(3)
N3 Eu2' N2 63.7(3)
O7 Eu2' C90 19.5(3)
O10 Eu2' C90 96.4(3)
O8 Eu2' C90 69.7(4)
N3 Eu2' C90 101.4(4)
N2 Eu2' C90 102.3(3)
O7 Eu2' N1 99.2(4)
O10 Eu2' N1 135.3(3)
O8 Eu2' N1 70.1(3)
N3 Eu2' N1 121.7(3)
N2 Eu2' N1 59.0(2)
C90 Eu2' N1 100.2(3)
O7 Eu2' O12 148.3(4)
O10 Eu2' O12 62.5(3)
O8 Eu2' O12 117.9(3)
N3 Eu2' O12 65.7(3)
N2 Eu2' O12 93.4(3)
C90 Eu2' O12 152.6(3)
N1 Eu2' O12 107.1(3)
O7 Eu2' O9 149.6(3)
O10 Eu2' O9 67.5(2)
O8 Eu2' O9 62.4(3)
N3 Eu2' O9 124.4(3)
N2 Eu2' O9 111.0(2)
C90 Eu2' O9 131.6(3)
N1 Eu2' O9 70.5(2)
O12 Eu2' O9 59.3(3)
O7 Eu2' C92 68.5(4)
O10 Eu2' C92 78.7(3)
O8 Eu2' C92 20.0(3)
N3 Eu2' C92 148.8(4)
N2 Eu2' C92 127.6(3)
C90 Eu2' C92 50.1(4)
N1 Eu2' C92 80.9(3)
O12 Eu2' C92 132.3(3)
O9 Eu2' C92 81.5(3)
O7 Eu2' C15 86.7(4)
O10 Eu2' C15 73.0(3)
O8 Eu2' C15 146.0(4)
N3 Eu2' C15 22.8(3)
N2 Eu2' C15 86.4(3)
C90 Eu2' C15 96.8(4)
N1 Eu2' C15 144.0(3)
O12 Eu2' C15 61.6(4)
O9 Eu2' C15 118.8(3)
C92 Eu2' C15 133.2(4)
C50 P1 C47 100.1(5)
C50 P1 C56 107.0(5)
C47 P1 C56 105.9(6)
C50 P1 Pt 117.4(4)
C47 P1 Pt 116.9(3)
C56 P1 Pt 108.6(4)
C62 P2 C49 103.5(5)
C62 P2 C68 106.1(6)
C49 P2 C68 102.3(6)
C62 P2 Pt 112.2(3)
C49 P2 Pt 115.5(4)
C68 P2 Pt 115.9(4)
C75 O1 Eu1 133.3(6)
C77 O2 Eu1 133.9(7)
C80 O3 Eu1 135.0(6)
C82 O4 Eu1 133.4(6)
C85 O5 Eu1 135.1(6)
C87 O6 Eu1 131.2(5)
C90 O7 Eu2' 134.4(8)
C90 O7 Eu2 138.5(7)
Eu2' O7 Eu2 7.74(14)
C92 O8 Eu2' 119.1(8)
C92 O8 Eu2 138.1(8)
Eu2' O8 Eu2 19.03(11)
C95 O9 Eu2 133.5(8)
C95 O9 Eu2' 125.2(8)
Eu2 O9 Eu2' 12.96(8)
C97 O10 Eu2' 146.2(8)
C97 O10 Eu2 129.3(8)
Eu2' O10 Eu2 19.59(11)
C100 O11 Eu2 139.8(9)
C102 O12 Eu2 138.6(11)
C102 O12 Eu2' 152.1(10)
Eu2 O12 Eu2' 14.27(9)
C5 N1 C1 116.3(8)
C5 N1 Eu2 121.5(6)
C1 N1 Eu2 122.1(6)
C5 N1 Eu2' 119.4(6)
C1 N1 Eu2' 122.2(7)
Eu2 N1 Eu2' 16.53(9)
C6 N2 C10 118.6(7)
C6 N2 Eu2 119.6(6)
C10 N2 Eu2 120.3(6)
C6 N2 Eu2' 125.9(6)
C10 N2 Eu2' 115.3(6)
Eu2 N2 Eu2' 18.05(9)
C11 N3 C15 118.8(10)
C11 N3 Eu2' 125.9(7)
C15 N3 Eu2' 113.8(7)
C11 N3 Eu2 121.6(7)
C15 N3 Eu2 119.3(7)
Eu2' N3 Eu2 18.35(10)
C24 N4 C28 118.4(7)
C24 N4 Eu1 119.6(6)
C28 N4 Eu1 119.8(6)
C33 N5 C29 115.4(7)
C33 N5 Eu1 121.9(5)
C29 N5 Eu1 122.6(5)
C34 N6 C38 117.2(8)
C34 N6 Eu1 120.5(5)
C38 N6 Eu1 120.4(6)
N1 C1 C2 125.8(10)
N1 C1 H1 117.1
C2 C1 H1 117.1
C1 C2 C3 117.0(10)
C1 C2 H2 121.5
C3 C2 H2 121.5
C4 C3 C2 118.7(11)
C4 C3 H3 120.7
C2 C3 H3 120.7
C3 C4 C5 120.8(10)
C3 C4 H4 119.6
C5 C4 H4 119.6
N1 C5 C4 121.3(9)
N1 C5 C6 115.7(8)
C4 C5 C6 122.9(9)
N2 C6 C7 122.7(8)
N2 C6 C5 117.4(8)
C7 C6 C5 119.9(9)
C6 C7 C8 120.6(9)
C6 C7 H7 119.7
C8 C7 H7 119.7
C7 C8 C9 115.3(8)
C7 C8 C16 122.4(9)
C9 C8 C16 122.3(9)
C10 C9 C8 121.9(9)
C10 C9 H9 119.0
C8 C9 H9 119.0
N2 C10 C9 120.8(9)
N2 C10 C11 116.2(8)
C9 C10 C11 123.0(9)
N3 C11 C12 122.1(11)
N3 C11 C10 117.1(9)
C12 C11 C10 120.5(10)
C11 C12 C13 115.2(13)
C11 C12 H12 122.4
C13 C12 H12 122.4
C14 C13 C12 122.2(13)
C14 C13 H13 118.9
C12 C13 H13 118.9
C15 C14 C13 116.3(13)
C15 C14 H14 121.9
C13 C14 H14 121.9
C14 C15 N3 124.5(12)
C14 C15 Eu2' 163.1(11)
N3 C15 Eu2' 43.5(5)
C14 C15 H15 117.7
N3 C15 H15 117.7
Eu2' C15 H15 75.6
C17 C16 C21 114.4(11)
C17 C16 C8 122.8(10)
C21 C16 C8 121.8(12)
C16 C17 C18 123.4(11)
C16 C17 H17 118.3
C18 C17 H17 118.3
C19 C18 C17 122.3(12)
C19 C18 H18 118.9
C17 C18 H18 118.9
C18 C19 C20 113.3(11)
C18 C19 C22 122.0(11)
C20 C19 C22 124.2(11)
C21 C20 C19 124.5(13)
C21 C20 H20 117.7
C19 C20 H20 117.7
C16 C21 C20 120.8(14)
C16 C21 H21 119.6
C20 C21 H21 119.6
C23 C22 C19 175.8(13)
C22 C23 Pt 174.4(11)
N4 C24 C25 124.1(9)
N4 C24 H24 117.9
C25 C24 H24 117.9
C24 C25 C26 117.6(10)
C24 C25 H25 121.2
C26 C25 H25 121.2
C27 C26 C25 117.8(10)
C27 C26 H26 121.1
C25 C26 H26 121.1
C28 C27 C26 120.6(10)
C28 C27 H27 119.7
C26 C27 H27 119.7
N4 C28 C27 121.1(9)
N4 C28 C29 116.9(7)
C27 C28 C29 121.9(9)
N5 C29 C30 123.9(8)
N5 C29 C28 115.3(7)
C30 C29 C28 120.9(7)
C29 C30 C31 120.4(8)
C29 C30 H30 119.8
C31 C30 H30 119.8
C30 C31 C32 116.3(8)
C30 C31 C39 121.7(8)
C32 C31 C39 122.0(9)
C33 C32 C31 120.3(8)
C33 C32 H32 119.8
C31 C32 H32 119.8
N5 C33 C32 123.6(8)
N5 C33 C34 115.2(7)
C32 C33 C34 121.1(8)
N6 C34 C35 121.9(9)
N6 C34 C33 116.1(7)
C35 C34 C33 121.9(9)
C34 C35 C36 118.4(12)
C34 C35 H35 120.8
C36 C35 H35 120.8
C37 C36 C35 121.2(12)
C37 C36 H36 119.4
C35 C36 H36 119.4
C38 C37 C36 117.4(11)
C38 C37 H37 121.3
C36 C37 H37 121.3
C37 C38 N6 123.9(10)
C37 C38 H38 118.0
N6 C38 H38 118.0
C40 C39 C44 114.5(10)
C40 C39 C31 124.7(10)
C44 C39 C31 120.6(10)
C39 C40 C41 124.6(11)
C39 C40 H40 117.7
C41 C40 H40 117.7
C40 C41 C42 122.1(11)
C40 C41 H41 118.9
C42 C41 H41 118.9
C43 C42 C41 114.1(10)
C43 C42 C45 121.5(11)
C41 C42 C45 124.2(10)
C42 C43 C44 122.4(13)
C42 C43 H43 118.8
C44 C43 H43 118.8
C39 C44 C43 121.3(12)
C39 C44 H44 119.4
C43 C44 H44 119.4
C46 C45 C42 178.0(14)
C45 C46 Pt 177.7(10)
C48 C47 P1 117.0(8)
C48 C47 H47A 108.0
P1 C47 H47A 108.0
C48 C47 H47B 108.0
P1 C47 H47B 108.0
H47A C47 H47B 107.3
C47 C48 C49 116.3(10)
C47 C48 H48A 108.2
C49 C48 H48A 108.2
C47 C48 H48B 108.2
C49 C48 H48B 108.2
H48A C48 H48B 107.4
C48 C49 P2 114.1(7)
C48 C49 H49A 108.7
P2 C49 H49A 108.7
C48 C49 H49B 108.7
P2 C49 H49B 108.7
H49A C49 H49B 107.6
C51 C50 C55 117.8(12)
C51 C50 P1 123.1(11)
C55 C50 P1 118.9(9)
C52 C51 C50 122.8(17)
C52 C51 H51 118.6
C50 C51 H51 118.6
C51 C52 C53 117.7(17)
C51 C52 H52 121.2
C53 C52 H52 121.2
C54 C53 C52 124.1(16)
C54 C53 H53 118.0
C52 C53 H53 118.0
C53 C54 C55 117.4(18)
C53 C54 H54 121.3
C55 C54 H54 121.3
C50 C55 C54 120.0(15)
C50 C55 H55 120.0
C54 C55 H55 120.0
C57 C56 C61 117.0(13)
C57 C56 P1 120.8(10)
C61 C56 P1 122.2(11)
C56 C57 C58 122.9(16)
C56 C57 H57 118.5
C58 C57 H57 118.5
C59 C58 C57 116.4(19)
C59 C58 H58 121.8
C57 C58 H58 121.8
C58 C59 C60 125.1(19)
C58 C59 H59 117.5
C60 C59 H59 117.5
C61 C60 C59 114.1(18)
C61 C60 H60 122.9
C59 C60 H60 122.9
C60 C61 C56 124.2(17)
C60 C61 H61 117.9
C56 C61 H61 117.9
C67 C62 C63 116.2(12)
C67 C62 P2 119.5(9)
C63 C62 P2 124.2(10)
C64 C63 C62 124.4(16)
C64 C63 H63 117.8
C62 C63 H63 117.8
C63 C64 C65 117.9(17)
C63 C64 H64 121.1
C65 C64 H64 121.1
C64 C65 C66 121.7(18)
C64 C65 H65 119.2
C66 C65 H65 119.2
C65 C66 C67 116.2(17)
C65 C66 H66 121.9
C67 C66 H66 121.9
C62 C67 C66 123.1(13)
C62 C67 H67 118.4
C66 C67 H67 118.4
C69 C68 C73 117.6(12)
C69 C68 P2 118.9(11)
C73 C68 P2 123.3(11)
C68 C69 C70 118.2(16)
C68 C69 H69 120.9
C70 C69 H69 120.9
C71 C70 C69 119.4(18)
C71 C70 H70 120.3
C69 C70 H70 120.3
C72 C71 C70 124.1(16)
C72 C71 H71 118.0
C70 C71 H71 118.0
C71 C72 C73 118.4(17)
C71 C72 H72 120.8
C73 C72 H72 120.8
C68 C73 C72 121.4(16)
C68 C73 H73 119.3
C72 C73 H73 119.3
F2' C74 F3 50.7(13)
F2' C74 F1' 106.5(14)
F3 C74 F1' 57.8(12)
F2' C74 F1 61.3(12)
F3 C74 F1 105.2(15)
F1' C74 F1 132.8(16)
F2' C74 F3' 104.6(15)
F3 C74 F3' 131.4(16)
F1' C74 F3' 109.4(14)
F1 C74 F3' 45.5(11)
F2' C74 F2 139.3(15)
F3 C74 F2 102.2(13)
F1' C74 F2 46.9(11)
F1 C74 F2 110.6(14)
F3' C74 F2 68.8(12)
F2' C74 C75 108.0(12)
F3 C74 C75 114.0(12)
F1' C74 C75 114.0(12)
F1 C74 C75 113.0(11)
F3' C74 C75 113.6(10)
F2 C74 C75 111.3(12)
O1 C75 C76 129.4(10)
O1 C75 C74 113.8(9)
C76 C75 C74 116.7(9)
C75 C76 C77 120.9(10)
C75 C76 H76 119.5
C77 C76 H76 119.5
O2 C77 C76 126.7(11)
O2 C77 C78 110.7(10)
C76 C77 C78 122.5(10)
F6' C78 F5 77.1(14)
F6' C78 F4' 110.8(14)
F5 C78 F4' 38.3(12)
F6' C78 F6 122(2)
F5 C78 F6 111.0(16)
F4' C78 F6 77.9(14)
F6' C78 F4 26.7(14)
F5 C78 F4 103.7(15)
F4' C78 F4 134.3(16)
F6 C78 F4 108.7(18)
F6' C78 F5' 110.6(19)
F5 C78 F5' 135.9(19)
F4' C78 F5' 104.9(16)
F6 C78 F5' 27.0(14)
F4 C78 F5' 89.5(17)
F6' C78 C77 114.3(14)
F5 C78 C77 110.7(15)
F4' C78 C77 110.6(13)
F6 C78 C77 115.2(14)
F4 C78 C77 106.7(12)
F5' C78 C77 105.1(14)
F7 C79 F8 109.5(14)
F7 C79 F9 109.8(12)
F8 C79 F9 105.5(11)
F7 C79 C80 112.3(10)
F8 C79 C80 108.8(10)
F9 C79 C80 110.6(13)
O3 C80 C81 128.1(8)
O3 C80 C79 110.8(10)
C81 C80 C79 121.1(10)
C80 C81 C82 121.9(9)
C80 C81 H81 119.0
C82 C81 H81 119.0
O4 C82 C81 125.9(10)
O4 C82 C83 113.8(9)
C81 C82 C83 120.3(9)
F10' C83 F11' 107.1(14)
F10' C83 F12 68.9(12)
F11' C83 F12 45.2(12)
F10' C83 F11 38.7(13)
F11' C83 F11 134.5(16)
F12 C83 F11 106.7(14)
F10' C83 F12' 108.1(15)
F11' C83 F12' 106.2(15)
F12 C83 F12' 141.2(18)
F11 C83 F12' 73.6(13)
F10' C83 F10 126.5(17)
F11' C83 F10 64.2(13)
F12 C83 F10 106.2(15)
F11 C83 F10 107.9(14)
F12' C83 F10 42.6(11)
F10' C83 C82 116.4(13)
F11' C83 C82 112.3(11)
F12 C83 C82 109.3(13)
F11 C83 C82 111.1(12)
F12' C83 C82 106.2(13)
F10 C83 C82 115.2(12)
F14' C84 F13' 108.1(15)
F14' C84 F14 117.6(18)
F13' C84 F14 18.9(17)
F14' C84 F13 70.4(12)
F13' C84 F13 123.7(16)
F14 C84 F13 109.6(13)
F14' C84 F15' 107.5(12)
F13' C84 F15' 109.1(14)
F14 C84 F15' 90.4(14)
F13 C84 F15' 37.1(10)
F14' C84 F15 30.5(10)
F13' C84 F15 89.0(15)
F14 C84 F15 105.0(15)
F13 C84 F15 100.8(12)
F15' C84 F15 137.6(12)
F14' C84 C85 117.1(11)
F13' C84 C85 112.2(13)
F14 C84 C85 116.0(13)
F13 C84 C85 117.8(10)
F15' C84 C85 102.4(9)
F15 C84 C85 105.5(10)
O5 C85 C86 128.4(8)
O5 C85 C84 114.3(8)
C86 C85 C84 117.2(8)
C87 C86 C85 122.4(9)
C87 C86 H86 118.8
C85 C86 H86 118.8
O6 C87 C86 130.2(8)
O6 C87 C88 111.7(8)
C86 C87 C88 118.0(8)
F18 C88 F17' 90.1(12)
F18 C88 F16' 19.5(13)
F17' C88 F16' 108.8(12)
F18 C88 F16 112.0(12)
F17' C88 F16 36.3(10)
F16' C88 F16 124.5(14)
F18 C88 F18' 123.5(16)
F17' C88 F18' 111.1(12)
F16' C88 F18' 109.4(14)
F16 C88 F18' 74.8(11)
F18 C88 F17 107.8(14)
F17' C88 F17 139.9(13)
F16' C88 F17 89.3(13)
F16 C88 F17 104.0(12)
F18' C88 F17 29.5(8)
F18 C88 C87 110.3(12)
F17' C88 C87 101.5(9)
F16' C88 C87 110.6(12)
F16 C88 C87 116.8(9)
F18' C88 C87 115.2(10)
F17 C88 C87 105.0(10)
F19' C89 F20 34.1(10)
F19' C89 F20' 108.4(13)
F20 C89 F20' 129.6(14)
F19' C89 F21' 108.3(13)
F20 C89 F21' 75.7(11)
F20' C89 F21' 108.2(12)
F19' C89 F21 79.2(12)
F20 C89 F21 108.2(13)
F20' C89 F21 32.0(10)
F21' C89 F21 131.6(14)
F19' C89 F19 129.4(15)
F20 C89 F19 104.7(12)
F20' C89 F19 73.7(12)
F21' C89 F19 35.8(10)
F21 C89 F19 102.1(13)
F19' C89 C90 112.3(12)
F20 C89 C90 115.3(11)
F20' C89 C90 110.5(11)
F21' C89 C90 108.9(11)
F21 C89 C90 111.7(12)
F19 C89 C90 113.6(12)
O7 C90 C91 125.2(11)
O7 C90 C89 116.9(10)
C91 C90 C89 117.5(10)
O7 C90 Eu2' 26.1(5)
C91 C90 Eu2' 100.9(8)
C89 C90 Eu2' 141.4(7)
C92 C91 C90 120.5(11)
C92 C91 H91 119.7
C90 C91 H91 119.7
O8 C92 C91 128.4(10)
O8 C92 C93 116.1(11)
C91 C92 C93 115.4(11)
O8 C92 Eu2' 40.9(6)
C91 C92 Eu2' 88.2(7)
C93 C92 Eu2' 155.9(9)
F22 C93 F22' 128.2(17)
F22 C93 F24' 62.9(13)
F22' C93 F24' 112.3(16)
F22 C93 F24 106.5(16)
F22' C93 F24 42.8(12)
F24' C93 F24 141.8(16)
F22 C93 F23' 38.8(14)
F22' C93 F23' 107.4(16)
F24' C93 F23' 100.7(15)
F24 C93 F23' 71.4(13)
F22 C93 F23 110.2(16)
F22' C93 F23 60.5(14)
F24' C93 F23 55.6(13)
F24 C93 F23 102.1(14)
F23' C93 F23 133.8(16)
F22 C93 C92 114.9(13)
F22' C93 C92 115.5(13)
F24' C93 C92 106.2(13)
F24 C93 C92 111.2(13)
F23' C93 C92 113.8(13)
F23 C93 C92 111.0(12)
F25 C94 F25' 113.0(18)
F25 C94 F26' 59.3(12)
F25' C94 F26' 105.8(15)
F25 C94 F26 108.4(16)
F25' C94 F26 39.2(12)
F26' C94 F26 139.2(18)
F25 C94 F27' 48.0(11)
F25' C94 F27' 111.7(15)
F26' C94 F27' 106.1(13)
F26 C94 F27' 80.3(15)
F25 C94 F27 105.5(17)
F25' C94 F27 56.7(13)
F26' C94 F27 57.3(13)
F26 C94 F27 95.7(14)
F27' C94 F27 147.9(18)
F25 C94 C95 129.9(14)
F25' C94 C95 117.0(15)
F26' C94 C95 108.5(14)
F26 C94 C95 107.6(17)
F27' C94 C95 107.2(14)
F27 C94 C95 104.4(17)
O9 C95 C96 128.4(12)
O9 C95 C94 114.1(11)
C96 C95 C94 116.9(11)
C97 C96 C95 121.8(11)
C97 C96 H96 119.1
C95 C96 H96 119.1
O10 C97 C96 130.5(12)
O10 C97 C98 115.7(11)
C96 C97 C98 113.7(11)
F29 C98 F29' 135.7(17)
F29 C98 F30' 70.4(13)
F29' C98 F30' 116.4(15)
F29 C98 F30 105.1(14)
F29' C98 F30 36.1(11)
F30' C98 F30 133.1(18)
F29 C98 F28' 39.5(10)
F29' C98 F28' 104.8(14)
F30' C98 F28' 106.7(14)
F30 C98 F28' 69.2(12)
F29 C98 F28 109.8(14)
F29' C98 F28 76.4(13)
F30' C98 F28 43.0(10)
F30 C98 F28 105.8(14)
F28' C98 F28 135.2(16)
F29 C98 C97 108.3(14)
F29' C98 C97 109.9(14)
F30' C98 C97 108.2(14)
F30 C98 C97 117.0(15)
F28' C98 C97 110.7(13)
F28 C98 C97 110.5(12)
F31 C99 F31' 123(2)
F31 C99 F32 114.0(19)
F31' C99 F32 57.4(16)
F31 C99 F33 107.8(19)
F31' C99 F33 45.7(16)
F32 C99 F33 103.1(17)
F31 C99 F33' 48.3(14)
F31' C99 F33' 118(2)
F32 C99 F33' 73.1(17)
F33 C99 F33' 144(2)
F31 C99 F32' 54.9(15)
F31' C99 F32' 102.2(19)
F32 C99 F32' 150(2)
F33 C99 F32' 61.7(15)
F33' C99 F32' 103.2(17)
F31 C99 C100 117(2)
F31' C99 C100 118(2)
F32 C99 C100 108.9(19)
F33 C99 C100 104.1(19)
F33' C99 C100 111.0(18)
F32' C99 C100 100.6(18)
O11 C100 C101 126.8(15)
O11 C100 C99 115.5(14)
C101 C100 C99 117.6(15)
C102 C101 C100 118.6(15)
C102 C101 H101 120.7
C100 C101 H101 120.7
O12 C102 C101 126.8(15)
O12 C102 C103 110.1(14)
C101 C102 C103 123.1(13)
F34' C103 F35' 110.7(13)
F34' C103 F36' 113.4(13)
F35' C103 F36' 109.9(13)
F34' C103 F34 136(2)
F35' C103 F34 64.5(11)
F36' C103 F34 45.8(11)
F34' C103 F35 38.5(11)
F35' C103 F35 134(2)
F36' C103 F35 75.6(12)
F34 C103 F35 110.5(13)
F34' C103 F36 72.3(11)
F35' C103 F36 45.3(11)
F36' C103 F36 150(2)
F34 C103 F36 108.7(13)
F35 C103 F36 108.6(12)
F34' C103 C102 105.1(16)
F35' C103 C102 119.5(16)
F36' C103 C102 97.7(16)
F34 C103 C102 115.2(15)
F35 C103 C102 104.4(17)
F36 C103 C102 109.2(17)
Cl1 C01 Cl2 119(2)
Cl1 C01 H10A 107.6
Cl2 C01 H10A 107.6
Cl1 C01 H10B 107.6
Cl2 C01 H10B 107.6
H10A C01 H10B 107.0

loop_
_geom_bond_atom_site_label_1
_geom_bond_atom_site_label_2
_geom_bond_distance
Pt C46 2.010(9)
Pt C23 2.014(10)
Pt P2 2.293(2)
Pt P1 2.293(2)
Eu1 O2 2.377(6)
Eu1 O5 2.406(6)
Eu1 O3 2.413(6)
Eu1 O1 2.440(6)
Eu1 O4 2.471(6)
Eu1 O6 2.478(6)
Eu1 N5 2.566(7)
Eu1 N6 2.580(7)
Eu1 N4 2.604(7)
Eu2 O9 2.359(7)
Eu2 O11 2.410(8)
Eu2 O12 2.412(9)
Eu2 O7 2.437(8)
Eu2 O10 2.441(7)
Eu2 O8 2.501(8)
Eu2 N1 2.521(8)
Eu2 N2 2.546(7)
Eu2 N3 2.600(8)
Eu2' O7 1.663(9)
Eu2' O10 2.240(7)
Eu2' O8 2.272(8)
Eu2' N3 2.405(8)
Eu2' N2 2.647(7)
Eu2' C90 2.702(12)
Eu2' N1 2.816(9)
Eu2' O12 2.904(9)
Eu2' O9 2.927(9)
Eu2' C92 3.030(11)
Eu2' C15 3.199(13)
P1 C50 1.808(11)
P1 C47 1.818(10)
P1 C56 1.821(11)
P2 C62 1.811(11)
P2 C49 1.823(10)
P2 C68 1.823(10)
O1 C75 1.224(11)
O2 C77 1.251(12)
O3 C80 1.255(11)
O4 C82 1.238(11)
O5 C85 1.245(11)
O6 C87 1.255(11)
O7 C90 1.264(12)
O8 C92 1.185(14)
O9 C95 1.227(13)
O10 C97 1.219(13)
O11 C100 1.232(16)
O12 C102 1.256(17)
N1 C5 1.336(11)
N1 C1 1.347(12)
N2 C6 1.326(11)
N2 C10 1.369(11)
N3 C11 1.287(13)
N3 C15 1.352(14)
N4 C24 1.337(11)
N4 C28 1.348(11)
N5 C33 1.354(11)
N5 C29 1.357(10)
N6 C34 1.333(11)
N6 C38 1.371(11)
C1 C2 1.363(15)
C1 H1 0.9300
C2 C3 1.379(16)
C2 H2 0.9300
C3 C4 1.367(15)
C3 H3 0.9300
C4 C5 1.385(14)
C4 H4 0.9300
C5 C6 1.500(12)
C6 C7 1.394(13)
C7 C8 1.398(13)
C7 H7 0.9300
C8 C9 1.407(14)
C8 C16 1.472(14)
C9 C10 1.377(12)
C9 H9 0.9300
C10 C11 1.478(14)
C11 C12 1.382(16)
C12 C13 1.418(19)
C12 H12 0.9300
C13 C14 1.332(18)
C13 H13 0.9300
C14 C15 1.329(17)
C14 H14 0.9300
C15 H15 0.9300
C16 C17 1.355(17)
C16 C21 1.358(17)
C17 C18 1.398(16)
C17 H17 0.9300
C18 C19 1.329(16)
C18 H18 0.9300
C19 C20 1.386(18)
C19 C22 1.389(14)
C20 C21 1.373(18)
C20 H20 0.9300
C21 H21 0.9300
C22 C23 1.219(13)
C24 C25 1.375(15)
C24 H24 0.9300
C25 C26 1.403(16)
C25 H25 0.9300
C26 C27 1.394(16)
C26 H26 0.9300
C27 C28 1.371(13)
C27 H27 0.9300
C28 C29 1.503(12)
C29 C30 1.374(12)
C30 C31 1.389(13)
C30 H30 0.9300
C31 C32 1.389(13)
C31 C39 1.497(12)
C32 C33 1.383(12)
C32 H32 0.9300
C33 C34 1.517(12)
C34 C35 1.358(14)
C35 C36 1.380(17)
C35 H35 0.9300
C36 C37 1.350(18)
C36 H36 0.9300
C37 C38 1.332(14)
C37 H37 0.9300
C38 H38 0.9300
C39 C40 1.306(14)
C39 C44 1.363(16)
C40 C41 1.357(14)
C40 H40 0.9300
C41 C42 1.371(15)
C41 H41 0.9300
C42 C43 1.331(17)
C42 C45 1.446(14)
C43 C44 1.408(16)
C43 H43 0.9300
C44 H44 0.9300
C45 C46 1.182(13)
C47 C48 1.493(15)
C47 H47A 0.9700
C47 H47B 0.9700
C48 C49 1.519(14)
C48 H48A 0.9700
C48 H48B 0.9700
C49 H49A 0.9700
C49 H49B 0.9700
C50 C51 1.373(16)
C50 C55 1.401(18)
C51 C52 1.369(19)
C51 H51 0.9300
C52 C53 1.39(3)
C52 H52 0.9300
C53 C54 1.32(2)
C53 H53 0.9300
C54 C55 1.452(19)
C54 H54 0.9300
C55 H55 0.9300
C56 C57 1.347(17)
C56 C61 1.392(16)
C57 C58 1.41(2)
C57 H57 0.9300
C58 C59 1.35(3)
C58 H58 0.9300
C59 C60 1.40(3)
C59 H59 0.9300
C60 C61 1.38(2)
C60 H60 0.9300
C61 H61 0.9300
C62 C67 1.342(16)
C62 C63 1.374(16)
C63 C64 1.35(2)
C63 H63 0.9300
C64 C65 1.36(3)
C64 H64 0.9300
C65 C66 1.39(2)
C65 H65 0.9300
C66 C67 1.420(19)
C66 H66 0.9300
C67 H67 0.9300
C68 C69 1.32(2)
C68 C73 1.376(19)
C69 C70 1.469(19)
C69 H69 0.9300
C70 C71 1.27(2)
C70 H70 0.9300
C71 C72 1.27(2)
C71 H71 0.9300
C72 C73 1.391(18)
C72 H72 0.9300
C73 H73 0.9300
C74 F2' 1.308(9)
C74 F3 1.312(9)
C74 F1' 1.313(9)
C74 F1 1.313(9)
C74 F3' 1.315(9)
C74 F2 1.315(9)
C74 C75 1.548(15)
C75 C76 1.344(16)
C76 C77 1.389(17)
C76 H76 0.9300
C77 C78 1.590(19)
C78 F6' 1.304(10)
C78 F5 1.304(10)
C78 F4' 1.309(9)
C78 F6 1.312(10)
C78 F4 1.313(9)
C78 F5' 1.321(10)
C79 F7 1.294(15)
C79 F8 1.312(16)
C79 F9 1.317(16)
C79 C80 1.585(15)
C80 C81 1.334(14)
C81 C82 1.399(14)
C81 H81 0.9300
C82 C83 1.523(16)
C83 F10' 1.312(9)
C83 F11' 1.313(9)
C83 F12 1.313(9)
C83 F11 1.314(9)
C83 F12' 1.314(9)
C83 F10 1.316(9)
C84 F14' 1.305(9)
C84 F13' 1.315(9)
C84 F14 1.317(9)
C84 F13 1.318(9)
C84 F15' 1.324(9)
C84 F15 1.331(9)
C84 C85 1.536(13)
C85 C86 1.392(13)
C86 C87 1.376(13)
C86 H86 0.9300
C87 C88 1.594(13)
C88 F18 1.312(9)
C88 F17' 1.314(9)
C88 F16' 1.314(9)
C88 F16 1.315(9)
C88 F18' 1.316(9)
C88 F17 1.331(9)
C89 F19' 1.305(9)
C89 F20 1.313(9)
C89 F20' 1.315(9)
C89 F21' 1.320(9)
C89 F21 1.323(9)
C89 F19 1.327(9)
C89 C90 1.494(15)
C90 C91 1.436(15)
C91 C92 1.382(17)
C91 H91 0.9300
C92 C93 1.522(9)
C93 F22 1.296(9)
C93 F22' 1.297(9)
C93 F24' 1.311(10)
C93 F24 1.313(10)
C93 F23' 1.319(10)
C93 F23 1.320(9)
C94 F25 1.272(9)
C94 F25' 1.304(9)
C94 F26' 1.318(9)
C94 F26 1.331(10)
C94 F27' 1.331(9)
C94 F27 1.333(10)
C94 C95 1.528(9)
C95 C96 1.424(18)
C96 C97 1.419(18)
C96 H96 0.9300
C97 C98 1.557(18)
C98 F29 1.300(9)
C98 F29' 1.301(9)
C98 F30' 1.302(9)
C98 F30 1.306(9)
C98 F28' 1.317(9)
C98 F28 1.324(9)
C99 F31 1.296(10)
C99 F31' 1.312(10)
C99 F32 1.321(10)
C99 F33 1.330(10)
C99 F33' 1.332(10)
C99 F32' 1.337(10)
C99 C100 1.543(10)
C100 C101 1.42(2)
C101 C102 1.42(2)
C101 H101 0.9300
C102 C103 1.62(2)
C103 F34' 1.302(9)
C103 F35' 1.308(9)
C103 F36' 1.310(9)
C103 F34 1.312(9)
C103 F35 1.317(9)
C103 F36 1.326(9)
C01 Cl1 1.56(3)
C01 Cl2 1.60(3)
C01 H10A 0.9700
C01 H10B 0.9700
